data_2219893
loop_
_publ_author_name
'Shafiq, Muhammad'
'Tahir, M. Nawaz'
'Khan, Islam Ullah'
'Arshad, Muhammad Nadeem'
Zaib-un-Nisa

_publ_section_title
;
 (Cyanomethyl)triphenylphosphonium chloride
;
_journal_coeditor_code HK2558
_journal_issue 11
_journal_name_full 'Acta Crystallographica Section E'
_journal_page_first o2213
_journal_paper_doi 10.1107/S1600536808034673
_journal_volume 64
_journal_year 2008
_chemical_formula_iupac 'C20 H17 N P +, Cl -'
_chemical_formula_moiety 'C20 H17 N P +, Cl -'
_chemical_formula_sum 'C20 H17 Cl N P'
_chemical_formula_weight 337.77
_chemical_name_systematic
;
(Cyanomethyl)triphenylphosphonium chloride
;
_space_group_IT_number 14
_symmetry_cell_setting monoclinic
_symmetry_space_group_name_Hall '-P 2yn'
_symmetry_space_group_name_H-M 'P 1 21/n 1'
_atom_sites_solution_hydrogens geom
_atom_sites_solution_primary direct
_atom_sites_solution_secondary difmap
_audit_creation_method SHELXL-97
_cell_angle_alpha 90
_cell_angle_beta 92.213(2)
_cell_angle_gamma 90
_cell_formula_units_Z 4
_cell_length_a 11.8269(5)
_cell_length_b 11.8130(4)
_cell_length_c 12.8918(5)
_cell_measurement_reflns_used 4467
_cell_measurement_temperature 296(2)
_cell_measurement_theta_max 28.27
_cell_measurement_theta_min 2.29
_cell_volume 1799.79(12)
_computing_cell_refinement 'APEX2 (Bruker, 2007)'
_computing_data_collection 'APEX2 (Bruker, 2007)'
_computing_data_reduction 'SAINT (Bruker, 2007)'
_computing_molecular_graphics 'ORTEP-3 for Windows (Farrugia, 1997) and PLATON (Spek, 2003)'
_computing_publication_material 'WinGX (Farrugia, 1999) and PLATON (Spek, 2003)'
_computing_structure_refinement 'SHELXL97 (Sheldrick, 2008)'
_computing_structure_solution 'SHELXS97 (Sheldrick, 2008)'
_diffrn_ambient_temperature 296(2)
_diffrn_detector_area_resol_mean 7.40
_diffrn_measured_fraction_theta_full 0.999
_diffrn_measured_fraction_theta_max 0.999
_diffrn_measurement_device_type 'Bruker KappaAPEXII CCD'
_diffrn_measurement_method \w
_diffrn_radiation_monochromator graphite
_diffrn_radiation_source 'fine-focus sealed tube'
_diffrn_radiation_type MoK\a
_diffrn_radiation_wavelength 0.71073
_diffrn_reflns_av_R_equivalents 0.0339
_diffrn_reflns_av_sigmaI/netI 0.0330
_diffrn_reflns_limit_h_max 15
_diffrn_reflns_limit_h_min -15
_diffrn_reflns_limit_k_max 15
_diffrn_reflns_limit_k_min -10
_diffrn_reflns_limit_l_max 14
_diffrn_reflns_limit_l_min -17
_diffrn_reflns_number 19927
_diffrn_reflns_theta_full 28.27
_diffrn_reflns_theta_max 28.27
_diffrn_reflns_theta_min 2.29
_diffrn_standards_number 0
_exptl_absorpt_coefficient_mu 0.300
_exptl_absorpt_correction_T_max 0.950
_exptl_absorpt_correction_T_min 0.928
_exptl_absorpt_correction_type multi-scan
_exptl_absorpt_process_details '(SADABS; Bruker, 2005)'
_exptl_crystal_colour colorless
_exptl_crystal_density_diffrn 1.247
_exptl_crystal_density_method 'not measured'
_exptl_crystal_description prismatic
_exptl_crystal_F_000 704
_exptl_crystal_size_max 0.26
_exptl_crystal_size_mid 0.20
_exptl_crystal_size_min 0.16
_refine_diff_density_max 0.370
_refine_diff_density_min -0.308
_refine_ls_extinction_method none
_refine_ls_goodness_of_fit_ref 1.029
_refine_ls_hydrogen_treatment constr
_refine_ls_matrix_type full
_refine_ls_number_parameters 208
_refine_ls_number_reflns 4465
_refine_ls_number_restraints 0
_refine_ls_restrained_S_all 1.029
_refine_ls_R_factor_all 0.0681
_refine_ls_R_factor_gt 0.0414
_refine_ls_shift/su_max 0.000
_refine_ls_shift/su_mean 0.000
_refine_ls_structure_factor_coef Fsqd
_refine_ls_weighting_details 'calc w=1/[\s^2^(Fo^2^)+(0.0464P)^2^+0.4839P] where P=(Fo^2^+2Fc^2^)/3'
_refine_ls_weighting_scheme calc
_refine_ls_wR_factor_gt 0.0982
_refine_ls_wR_factor_ref 0.1109
_reflns_number_gt 3145
_reflns_number_total 4465
_reflns_threshold_expression I>2\s(I)
_cod_data_source_file hk2558.cif
_cod_data_source_block I
_cod_original_sg_symbol_H-M 'P 21/n'
_cod_database_code 2219893
_cod_database_fobs_code 2219893

loop_
_symmetry_equiv_pos_site_id
_symmetry_equiv_pos_as_xyz
1 x,y,z
2 1/2-x,1/2+y,1/2-z
3 -x,-y,-z
4 1/2+x,1/2-y,1/2+z

loop_
_atom_site_aniso_label
_atom_site_aniso_U_11
_atom_site_aniso_U_22
_atom_site_aniso_U_33
_atom_site_aniso_U_12
_atom_site_aniso_U_13
_atom_site_aniso_U_23
Cl1 0.0647(3) 0.0431(3) 0.0854(4) -0.0019(2) -0.0289(3) -0.0085(2)
P1 0.0349(2) 0.0353(2) 0.0335(2) 0.0008(2) -0.0029(2) -0.0028(2)
N1 0.0872(15) 0.0903(16) 0.0549(12) 0.0070(12) 0.0102(11) -0.0203(11)
C1 0.0354(9) 0.0521(10) 0.0312(9) 0.0023(8) -0.0011(7) -0.0010(7)
C2 0.0478(11) 0.0621(12) 0.0512(12) -0.0067(10) -0.0057(9) -0.0032(10)
C3 0.0468(13) 0.0974(19) 0.0669(15) -0.0187(12) -0.0128(11) 0.0019(13)
C4 0.0408(12) 0.122(2) 0.0638(15) 0.0114(14) -0.0064(10) 0.0088(15)
C5 0.0521(13) 0.0833(16) 0.0662(14) 0.0248(12) -0.0052(11) -0.0011(12)
C6 0.0466(11) 0.0597(12) 0.0522(12) 0.0102(9) -0.0052(9) -0.0023(10)
C7 0.0379(9) 0.0427(9) 0.0367(9) 0.0010(7) -0.0009(7) -0.0030(7)
C8 0.0439(11) 0.0720(14) 0.0451(11) -0.0083(10) 0.0007(9) -0.0115(10)
C9 0.0478(12) 0.103(2) 0.0630(15) -0.0196(12) 0.0138(11) -0.0119(13)
C10 0.0630(16) 0.129(2) 0.0521(14) -0.0080(15) 0.0210(12) 0.0016(14)
C11 0.0623(16) 0.148(3) 0.0372(12) -0.0081(16) 0.0014(10) -0.0048(14)
C12 0.0448(11) 0.1007(18) 0.0402(11) -0.0116(11) -0.0036(9) -0.0066(11)
C13 0.0354(9) 0.0345(8) 0.0458(10) 0.0013(7) -0.0001(7) -0.0017(7)
C14 0.0790(15) 0.0447(11) 0.0492(12) 0.0012(10) 0.0054(10) -0.0090(9)
C15 0.0814(16) 0.0399(10) 0.0704(15) 0.0028(10) 0.0010(12) -0.0138(10)
C16 0.0608(13) 0.0360(10) 0.0862(17) 0.0014(9) -0.0024(12) 0.0041(10)
C17 0.0838(16) 0.0533(12) 0.0625(14) 0.0078(12) 0.0131(12) 0.0171(11)
C18 0.0703(14) 0.0457(10) 0.0505(12) 0.0111(10) 0.0143(10) 0.0026(9)
C19 0.0452(10) 0.0372(9) 0.0382(9) 0.0018(7) -0.0078(8) -0.0047(7)
C20 0.0595(12) 0.0485(11) 0.0418(11) 0.0057(9) -0.0060(10) -0.0116(8)

loop_
_atom_site_type_symbol
_atom_site_label
_atom_site_fract_x
_atom_site_fract_y
_atom_site_fract_z
_atom_site_U_iso_or_equiv
_atom_site_thermal_displace_type
_atom_site_occupancy
Cl Cl1 0.64049(5) 0.13296(4) 0.08789(5) 0.0652(2) Uani 1.000
P P1 0.81585(4) 0.28430(4) 0.41401(3) 0.03470(10) Uani 1.000
N N1 0.7328(2) 0.38278(18) 0.67432(16) 0.0773(8) Uani 1.000
C C1 0.66854(15) 0.30928(15) 0.38497(13) 0.0396(5) Uani 1.000
C C2 0.59647(17) 0.22052(19) 0.35858(15) 0.0539(7) Uani 1.000
C C3 0.48330(19) 0.2418(3) 0.33767(18) 0.0708(9) Uani 1.000
C C4 0.4421(2) 0.3502(3) 0.34392(19) 0.0758(9) Uani 1.000
C C5 0.51305(19) 0.4389(2) 0.36860(17) 0.0674(8) Uani 1.000
C C6 0.62701(17) 0.41952(18) 0.38895(15) 0.0530(7) Uani 1.000
C C7 0.89873(15) 0.31735(14) 0.30527(13) 0.0392(5) Uani 1.000
C C8 1.00699(17) 0.36037(18) 0.31824(15) 0.0537(7) Uani 1.000
C C9 1.06821(19) 0.3851(2) 0.23237(18) 0.0710(9) Uani 1.000
C C10 1.0223(2) 0.3654(3) 0.13446(19) 0.0809(10) Uani 1.000
C C11 0.9166(2) 0.3196(3) 0.12143(17) 0.0825(12) Uani 1.000
C C12 0.85329(18) 0.2966(2) 0.20620(15) 0.0620(8) Uani 1.000
C C13 0.83557(14) 0.14007(14) 0.45185(14) 0.0386(5) Uani 1.000
C C14 0.86489(19) 0.05919(17) 0.37959(17) 0.0576(7) Uani 1.000
C C15 0.8752(2) -0.05313(17) 0.40849(19) 0.0640(8) Uani 1.000
C C16 0.85644(18) -0.08481(17) 0.50791(19) 0.0611(8) Uani 1.000
C C17 0.8289(2) -0.00608(19) 0.58004(18) 0.0663(8) Uani 1.000
C C18 0.81820(19) 0.10688(17) 0.55274(16) 0.0552(7) Uani 1.000
C C19 0.86206(15) 0.37784(14) 0.51789(13) 0.0404(5) Uani 1.000
C C20 0.78895(19) 0.37952(16) 0.60511(16) 0.0501(7) Uani 1.000
H H2 0.62426 0.14704 0.35500 0.0647 Uiso 1.000
H H3 0.43471 0.18264 0.31927 0.0849 Uiso 1.000
H H4 0.36530 0.36362 0.33129 0.0908 Uiso 1.000
H H5 0.48444 0.51206 0.37164 0.0809 Uiso 1.000
H H6 0.67549 0.47949 0.40513 0.0636 Uiso 1.000
H H8 1.03834 0.37259 0.38456 0.0644 Uiso 1.000
H H9 1.14070 0.41504 0.24066 0.0853 Uiso 1.000
H H10 1.06347 0.38349 0.07668 0.0970 Uiso 1.000
H H11 0.88740 0.30382 0.05498 0.0990 Uiso 1.000
H H12 0.78055 0.26742 0.19721 0.0744 Uiso 1.000
H H14 0.87764 0.08059 0.31161 0.0690 Uiso 1.000
H H15 0.89494 -0.10715 0.35994 0.0767 Uiso 1.000
H H16 0.86246 -0.16063 0.52674 0.0733 Uiso 1.000
H H17 0.81722 -0.02839 0.64798 0.0795 Uiso 1.000
H H18 0.79937 0.16027 0.60220 0.0662 Uiso 1.000
H H19A 0.86739 0.45405 0.49048 0.0485 Uiso 1.000
H H19B 0.93730 0.35522 0.54233 0.0485 Uiso 1.000

loop_
_atom_type_symbol
_atom_type_description
_atom_type_scat_dispersion_real
_atom_type_scat_dispersion_imag
_atom_type_scat_source
C C 0.0033 0.0016 'International Tables Vol C Tables 4.2.6.8 and 6.1.1.4'
H H 0.0000 0.0000 'International Tables Vol C Tables 4.2.6.8 and 6.1.1.4'
N N 0.0061 0.0033 'International Tables Vol C Tables 4.2.6.8 and 6.1.1.4'
P P 0.1023 0.0942 'International Tables Vol C Tables 4.2.6.8 and 6.1.1.4'
Cl Cl 0.1484 0.1585 'International Tables Vol C Tables 4.2.6.8 and 6.1.1.4'

loop_
_geom_angle_atom_site_label_1
_geom_angle_atom_site_label_2
_geom_angle_atom_site_label_3
_geom_angle
_geom_angle_publ_flag
C1 P1 C7 111.03(8) yes
C1 P1 C13 109.26(8) yes
C1 P1 C19 108.56(8) yes
C7 P1 C13 110.71(8) yes
C7 P1 C19 106.81(8) yes
C13 P1 C19 110.43(8) yes
P1 C1 C2 120.70(14) no
P1 C1 C6 119.17(14) no
C2 C1 C6 120.13(17) no
C1 C2 C3 119.6(2) no
C2 C3 C4 120.2(3) no
C3 C4 C5 120.7(2) no
C4 C5 C6 120.0(2) no
C1 C6 C5 119.36(19) no
P1 C7 C8 121.33(14) no
P1 C7 C12 118.64(14) no
C8 C7 C12 120.02(17) no
C7 C8 C9 119.62(18) no
C8 C9 C10 120.1(2) no
C9 C10 C11 120.5(2) no
C10 C11 C12 120.3(2) no
C7 C12 C11 119.5(2) no
P1 C13 C14 120.47(14) no
P1 C13 C18 120.37(14) no
C14 C13 C18 119.13(17) no
C13 C14 C15 120.1(2) no
C14 C15 C16 120.1(2) no
C15 C16 C17 120.4(2) no
C16 C17 C18 120.4(2) no
C13 C18 C17 119.83(19) no
P1 C19 C20 114.38(13) no
N1 C20 C19 178.6(2) no
C1 C2 H2 120.00 no
C3 C2 H2 120.00 no
C2 C3 H3 120.00 no
C4 C3 H3 120.00 no
C3 C4 H4 120.00 no
C5 C4 H4 120.00 no
C4 C5 H5 120.00 no
C6 C5 H5 120.00 no
C1 C6 H6 120.00 no
C5 C6 H6 120.00 no
C7 C8 H8 120.00 no
C9 C8 H8 120.00 no
C8 C9 H9 120.00 no
C10 C9 H9 120.00 no
C9 C10 H10 120.00 no
C11 C10 H10 120.00 no
C10 C11 H11 120.00 no
C12 C11 H11 120.00 no
C7 C12 H12 120.00 no
C11 C12 H12 120.00 no
C13 C14 H14 120.00 no
C15 C14 H14 120.00 no
C14 C15 H15 120.00 no
C16 C15 H15 120.00 no
C15 C16 H16 120.00 no
C17 C16 H16 120.00 no
C16 C17 H17 120.00 no
C18 C17 H17 120.00 no
C13 C18 H18 120.00 no
C17 C18 H18 120.00 no
P1 C19 H19A 109.00 no
P1 C19 H19B 109.00 no
C20 C19 H19A 109.00 no
C20 C19 H19B 109.00 no
H19A C19 H19B 108.00 no

loop_
_geom_bond_atom_site_label_1
_geom_bond_atom_site_label_2
_geom_bond_distance
_geom_bond_publ_flag
P1 C1 1.7923(18) yes
P1 C7 1.7845(18) yes
P1 C13 1.7851(17) yes
P1 C19 1.8046(17) yes
N1 C20 1.133(3) no
C1 C2 1.385(3) no
C1 C6 1.394(3) no
C2 C3 1.378(3) no
C3 C4 1.374(5) no
C4 C5 1.372(4) no
C5 C6 1.382(3) no
C7 C8 1.382(3) no
C7 C12 1.388(3) no
C8 C9 1.377(3) no
C9 C10 1.375(3) no
C10 C11 1.367(4) no
C11 C12 1.376(3) no
C13 C14 1.388(3) no
C13 C18 1.381(3) no
C14 C15 1.382(3) no
C15 C16 1.362(3) no
C16 C17 1.364(3) no
C17 C18 1.385(3) no
C19 C20 1.445(3) no
C2 H2 0.9300 no
C3 H3 0.9300 no
C4 H4 0.9300 no
C5 H5 0.9300 no
C6 H6 0.9300 no
C8 H8 0.9300 no
C9 H9 0.9300 no
C10 H10 0.9300 no
C11 H11 0.9300 no
C12 H12 0.9300 no
C14 H14 0.9300 no
C15 H15 0.9300 no
C16 H16 0.9300 no
C17 H17 0.9300 no
C18 H18 0.9300 no
C19 H19A 0.9700 no
C19 H19B 0.9700 no

loop_
_geom_contact_atom_site_label_1
_geom_contact_atom_site_label_2
_geom_contact_distance
_geom_contact_site_symmetry_2
_geom_contact_publ_flag
Cl1 C19 3.3076(17) 2_645 no
Cl1 C16 3.556(2) 2_655 no
Cl1 C19 3.3830(19) 4_454 no
Cl1 C12 3.479(2) . no
Cl1 H16 2.8500 2_655 no
Cl1 H19A 2.3400 2_645 no
Cl1 H8 2.8400 4_454 no
Cl1 H19B 2.4600 4_454 no
Cl1 H12 2.6600 . no
Cl1 H6 2.8300 2_645 no
N1 H18 2.9100 . no
N1 H17 2.6100 2_656 no
N1 H5 2.8900 3_666 no
C6 C20 3.353(3) . no
C12 C14 3.586(3) . no
C12 Cl1 3.479(2) . no
C12 C15 3.512(3) 2_655 no
C14 C12 3.586(3) . no
C14 C16 3.562(3) 3_756 no
C15 C17 3.566(3) 3_756 no
C15 C12 3.512(3) 2_645 no
C16 Cl1 3.556(2) 2_645 no
C16 C14 3.562(3) 3_756 no
C17 C15 3.566(3) 3_756 no
C18 C20 3.312(3) . no
C19 Cl1 3.3830(19) 4_555 no
C19 Cl1 3.3076(17) 2_655 no
C20 C6 3.353(3) . no
C20 C18 3.312(3) . no
C1 H12 2.8500 . no
C7 H14 2.8100 . no
C8 H19A 3.0300 . no
C8 H19B 3.0400 . no
C12 H14 2.9000 . no
C13 H2 2.7500 . no
C14 H2 3.0300 . no
C15 H12 3.0900 2_645 no
C18 H10 3.0400 4_455 no
C19 H18 2.9000 . no
C19 H8 2.7500 . no
C19 H6 2.8600 . no
C20 H6 3.0900 . no
C20 H18 2.5900 . no
H2 C14 3.0300 . no
H2 C13 2.7500 . no
H5 N1 2.8900 3_666 no
H6 Cl1 2.8300 2_655 no
H6 H19A 2.5000 . no
H6 C19 2.8600 . no
H6 C20 3.0900 . no
H8 H19B 2.4100 . no
H8 C19 2.7500 . no
H8 Cl1 2.8400 4_555 no
H10 C18 3.0400 4_554 no
H12 Cl1 2.6600 . no
H12 C15 3.0900 2_655 no
H12 C1 2.8500 . no
H14 C12 2.9000 . no
H14 C7 2.8100 . no
H16 Cl1 2.8500 2_645 no
H17 N1 2.6100 2_646 no
H18 N1 2.9100 . no
H18 C20 2.5900 . no
H18 C19 2.9000 . no
H19A Cl1 2.3400 2_655 no
H19A H6 2.5000 . no
H19A C8 3.0300 . no
H19B C8 3.0400 . no
H19B H8 2.4100 . no
H19B Cl1 2.4600 4_555 no

loop_
_geom_hbond_atom_site_label_D
_geom_hbond_atom_site_label_H
_geom_hbond_atom_site_label_A
_geom_hbond_site_symmetry_A
_geom_hbond_distance_DH
_geom_hbond_distance_HA
_geom_hbond_distance_DA
_geom_hbond_angle_DHA
_geom_hbond_publ_flag
C12 H12 Cl1 . 0.93 2.66 3.479(2) 147 yes
C17 H17 N1 2_646 0.93 2.61 3.530(3) 171 yes
C19 H19A Cl1 2_655 0.97 2.34 3.3076(17) 173 yes
C19 H19B Cl1 4_555 0.97 2.46 3.3830(19) 160 yes
C15 H15 Cg1 2_645 0.93 3.06 3.890(3) 150 yes

loop_
_geom_torsion_atom_site_label_1
_geom_torsion_atom_site_label_2
_geom_torsion_atom_site_label_3
_geom_torsion_atom_site_label_4
_geom_torsion
_geom_torsion_publ_flag
C7 P1 C1 C2 100.11(16) no
C7 P1 C1 C6 -79.73(16) no
C13 P1 C1 C2 -22.28(17) no
C13 P1 C1 C6 157.89(14) no
C19 P1 C1 C2 -142.77(15) no
C19 P1 C1 C6 37.40(17) no
C1 P1 C7 C8 146.77(15) no
C1 P1 C7 C12 -34.67(18) no
C13 P1 C7 C8 -91.68(17) no
C13 P1 C7 C12 86.88(17) no
C19 P1 C7 C8 28.58(18) no
C19 P1 C7 C12 -152.86(16) no
C1 P1 C13 C14 95.07(17) no
C1 P1 C13 C18 -82.80(17) no
C7 P1 C13 C14 -27.51(18) no
C7 P1 C13 C18 154.62(15) no
C19 P1 C13 C14 -145.59(16) no
C19 P1 C13 C18 36.54(18) no
C1 P1 C19 C20 48.05(15) no
C7 P1 C19 C20 167.85(13) no
C13 P1 C19 C20 -71.71(15) no
P1 C1 C2 C3 179.31(16) no
C6 C1 C2 C3 -0.9(3) no
P1 C1 C6 C5 -178.74(15) no
C2 C1 C6 C5 1.4(3) no
C1 C2 C3 C4 -0.6(3) no
C2 C3 C4 C5 1.5(4) no
C3 C4 C5 C6 -0.9(4) no
C4 C5 C6 C1 -0.5(3) no
P1 C7 C8 C9 -179.84(17) no
C12 C7 C8 C9 1.6(3) no
P1 C7 C12 C11 -178.8(2) no
C8 C7 C12 C11 -0.3(3) no
C7 C8 C9 C10 -1.0(4) no
C8 C9 C10 C11 -1.0(4) no
C9 C10 C11 C12 2.4(5) no
C10 C11 C12 C7 -1.8(4) no
P1 C13 C14 C15 -177.19(17) no
C18 C13 C14 C15 0.7(3) no
P1 C13 C18 C17 177.16(17) no
C14 C13 C18 C17 -0.7(3) no
C13 C14 C15 C16 0.1(3) no
C14 C15 C16 C17 -0.9(3) no
C15 C16 C17 C18 0.9(3) no
C16 C17 C18 C13 0.0(3) no

loop_
_cod_related_entry_id
_cod_related_entry_database
_cod_related_entry_code
1 ChemSpider 170649
